data_7246211
loop_
_publ_author_name
'Nandi, Sujay Kumar'
'Roy, Samrat'
'Pal, Bipul'
'Haldar, Debasish'

_publ_section_title
;
 Polarization-dependent second harmonic generation in peptide crystals:
 effects of molecular packing.
;
_journal_issue 7
_journal_name_full 'Physical chemistry chemical physics : PCCP'
_journal_page_first 5849
_journal_page_last 5856
_journal_paper_doi 10.1039/d2cp05462k
_journal_volume 25
_journal_year 2023
_chemical_absolute_configuration s
_chemical_formula_moiety 'C20 H16 N2 O7'
_chemical_formula_sum 'C20 H16 N2 O7'
_chemical_formula_weight 396.35
_space_group_crystal_system orthorhombic
_space_group_IT_number 19
_space_group_name_Hall 'P 2ac 2ab'
_space_group_name_H-M_alt 'P 21 21 21'
_atom_sites_solution_hydrogens geom
_atom_sites_solution_primary dual
_audit_creation_date 2021-11-01
_audit_creation_method
;
Olex2 1.3
(compiled 2020.11.12 svn.r5f609507 for OlexSys, GUI svn.r6272)
;
_audit_update_record
;
2022-05-26 deposited with the CCDC.	2023-01-30 downloaded from the CCDC.
;
_cell_angle_alpha 90
_cell_angle_beta 90
_cell_angle_gamma 90
_cell_formula_units_Z 4
_cell_length_a 8.22810(10)
_cell_length_b 10.50560(10)
_cell_length_c 21.3512(3)
_cell_measurement_reflns_used 7466
_cell_measurement_temperature 293(2)
_cell_measurement_theta_max 65.7230
_cell_measurement_theta_min 4.1280
_cell_volume 1845.62(4)
_computing_cell_refinement
;
CrysAlisPro, Agilent Technologies,
Version 1.171.37.34 (release 22-05-2014 CrysAlis171 .NET)
(compiled May 22 2014,16:03:01)
;
_computing_data_collection
;
CrysAlisPro, Agilent Technologies,
Version 1.171.37.34 (release 22-05-2014 CrysAlis171 .NET)
(compiled May 22 2014,16:03:01)
;
_computing_data_reduction
;
CrysAlisPro, Agilent Technologies,
Version 1.171.37.34 (release 22-05-2014 CrysAlis171 .NET)
(compiled May 22 2014,16:03:01)
;
_computing_molecular_graphics 'Olex2 1.3 (Dolomanov et al., 2009)'
_computing_publication_material 'Olex2 1.3 (Dolomanov et al., 2009)'
_computing_structure_refinement 'SHELXL 2014/7 (Sheldrick, 2015)'
_computing_structure_solution 'SHELXT 2014/5 (Sheldrick, 2014)'
_diffrn_ambient_temperature 293(2)
_diffrn_detector 'CCD plate'
_diffrn_detector_area_resol_mean 7.9580
_diffrn_detector_type Eos
_diffrn_measured_fraction_theta_full 0.998
_diffrn_measured_fraction_theta_max 0.998
_diffrn_measurement_details
;
#__ type_ start__ end____ width___ exp.time_
  1 omega  -13.00  102.00   1.0000    1.0000
omega____ theta____ kappa____ phi______ frames
    -       25.6472   57.0000 -120.0000 115

#__ type_ start__ end____ width___ exp.time_
  2 omega  -13.00  102.00   1.0000    1.0000
omega____ theta____ kappa____ phi______ frames
    -       25.6472   57.0000    0.0000 115

#__ type_ start__ end____ width___ exp.time_
  3 omega    1.00   82.00   1.0000    1.0000
omega____ theta____ kappa____ phi______ frames
    -       25.6472  -99.0000 -180.0000 81

#__ type_ start__ end____ width___ exp.time_
  4 omega   27.00  145.00   1.0000    2.0000
omega____ theta____ kappa____ phi______ frames
    -       66.8236   61.0000  -90.0000 118

#__ type_ start__ end____ width___ exp.time_
  5 omega  100.00  153.00   1.0000    2.0000
omega____ theta____ kappa____ phi______ frames
    -       66.8236  111.0000   90.0000 53

#__ type_ start__ end____ width___ exp.time_
  6 omega   57.00  150.00   1.0000    2.0000
omega____ theta____ kappa____ phi______ frames
    -       66.8236  178.0000  150.0000 93

#__ type_ start__ end____ width___ exp.time_
  7 omega   17.00  148.00   1.0000    2.0000
omega____ theta____ kappa____ phi______ frames
    -       66.8236   45.0000    0.0000 131

#__ type_ start__ end____ width___ exp.time_
  8 omega  101.00  178.00   1.0000    4.0000
omega____ theta____ kappa____ phi______ frames
    -      108.0000  104.0000   90.0000 77

#__ type_ start__ end____ width___ exp.time_
  9 omega   86.00  178.00   1.0000    4.0000
omega____ theta____ kappa____ phi______ frames
    -      108.0000  138.0000 -150.0000 92

#__ type_ start__ end____ width___ exp.time_
 10 omega  101.00  178.00   1.0000    4.0000
omega____ theta____ kappa____ phi______ frames
    -      108.0000  104.0000  150.0000 77

#__ type_ start__ end____ width___ exp.time_
 11 omega   20.00  113.00   1.0000    4.0000
omega____ theta____ kappa____ phi______ frames
    -      108.0000 -104.0000  -30.0000 93

#__ type_ start__ end____ width___ exp.time_
 12 omega   68.00  178.00   1.0000    4.0000
omega____ theta____ kappa____ phi______ frames
    -      108.0000   54.0000    0.0000 110

#__ type_ start__ end____ width___ exp.time_
 13 omega   70.00  178.00   1.0000    4.0000
omega____ theta____ kappa____ phi______ frames
    -      108.0000   65.0000  -30.0000 108

#__ type_ start__ end____ width___ exp.time_
 14 omega  101.00  178.00   1.0000    4.0000
omega____ theta____ kappa____ phi______ frames
    -      108.0000  104.0000  -60.0000 77

#__ type_ start__ end____ width___ exp.time_
 15 omega   29.00  126.00   1.0000    4.0000
omega____ theta____ kappa____ phi______ frames
    -      108.0000 -135.0000   -4.0000 97

#__ type_ start__ end____ width___ exp.time_
 16 omega  -13.00  102.00   1.0000    1.0000
omega____ theta____ kappa____ phi______ frames
    -       25.6472   57.0000  120.0000 115

#__ type_ start__ end____ width___ exp.time_
 17 omega  -51.00   64.00   1.0000    1.0000
omega____ theta____ kappa____ phi______ frames
    -       25.6472  -57.0000 -120.0000 115

#__ type_ start__ end____ width___ exp.time_
 18 omega  -51.00   64.00   1.0000    1.0000
omega____ theta____ kappa____ phi______ frames
    -       25.6472  -57.0000    0.0000 115

#__ type_ start__ end____ width___ exp.time_
 19 omega   27.00  145.00   1.0000    2.0000
omega____ theta____ kappa____ phi______ frames
    -       66.8236   61.0000 -150.0000 118

#__ type_ start__ end____ width___ exp.time_
 20 omega   27.00  145.00   1.0000    2.0000
omega____ theta____ kappa____ phi______ frames
    -       66.8236   61.0000   60.0000 118

#__ type_ start__ end____ width___ exp.time_
 21 omega  100.00  153.00   1.0000    2.0000
omega____ theta____ kappa____ phi______ frames
    -       66.8236  111.0000    0.0000 53

#__ type_ start__ end____ width___ exp.time_
 22 omega   17.00  148.00   1.0000    2.0000
omega____ theta____ kappa____ phi______ frames
    -       66.8236   45.0000  150.0000 131

#__ type_ start__ end____ width___ exp.time_
 23 omega   20.00   46.00   1.0000    2.0000
omega____ theta____ kappa____ phi______ frames
    -       66.8236   81.0000  -73.6989 26

#__ type_ start__ end____ width___ exp.time_
 24 omega  100.00  153.00   1.0000    2.0000
omega____ theta____ kappa____ phi______ frames
    -       66.8236  111.0000  -90.0000 53

#__ type_ start__ end____ width___ exp.time_
 25 omega   20.00  113.00   1.0000    4.0000
omega____ theta____ kappa____ phi______ frames
    -      108.0000 -104.0000  150.0000 93

#__ type_ start__ end____ width___ exp.time_
 26 omega   56.00  178.00   1.0000    4.0000
omega____ theta____ kappa____ phi______ frames
    -      108.0000   43.0000  120.0000 122

#__ type_ start__ end____ width___ exp.time_
 27 omega   33.00  178.00   1.0000    4.0000
omega____ theta____ kappa____ phi______ frames
    -      108.0000   32.0000 -150.0000 145

#__ type_ start__ end____ width___ exp.time_
 28 omega   64.00  178.00   1.0000    4.0000
omega____ theta____ kappa____ phi______ frames
    -      108.0000   77.0000   30.0000 114

#__ type_ start__ end____ width___ exp.time_
 29 omega   64.00  178.00   1.0000    4.0000
omega____ theta____ kappa____ phi______ frames
    -      108.0000   77.0000  -71.6175 114

#__ type_ start__ end____ width___ exp.time_
 30 omega   56.00  178.00   1.0000    4.0000
omega____ theta____ kappa____ phi______ frames
    -      108.0000   43.0000  -90.0000 122

#__ type_ start__ end____ width___ exp.time_
 31 omega   64.00  178.00   1.0000    4.0000
omega____ theta____ kappa____ phi______ frames
    -      108.0000   77.0000 -180.0000 114
;
_diffrn_measurement_device 'four-circle diffractometer'
_diffrn_measurement_device_type 'SuperNova, Dual, Cu at zero, Eos'
_diffrn_measurement_method '\w scans'
_diffrn_orient_matrix_UB_11 -0.0166042000
_diffrn_orient_matrix_UB_12 -0.1271665000
_diffrn_orient_matrix_UB_13 0.0353511000
_diffrn_orient_matrix_UB_21 0.0226850000
_diffrn_orient_matrix_UB_22 -0.0730252000
_diffrn_orient_matrix_UB_23 -0.0619977000
_diffrn_orient_matrix_UB_31 0.1850293000
_diffrn_orient_matrix_UB_32 -0.0024694000
_diffrn_orient_matrix_UB_33 0.0107498000
_diffrn_radiation_monochromator mirror
_diffrn_radiation_probe x-ray
_diffrn_radiation_type 'Cu K\a'
_diffrn_radiation_wavelength 1.54184
_diffrn_reflns_av_R_equivalents 0.0445
_diffrn_reflns_av_unetI/netI 0.0305
_diffrn_reflns_Laue_measured_fraction_full 0.998
_diffrn_reflns_Laue_measured_fraction_max 0.998
_diffrn_reflns_limit_h_max 9
_diffrn_reflns_limit_h_min -8
_diffrn_reflns_limit_k_max 12
_diffrn_reflns_limit_k_min -12
_diffrn_reflns_limit_l_max 25
_diffrn_reflns_limit_l_min -25
_diffrn_reflns_number 14811
_diffrn_reflns_point_group_measured_fraction_full 0.994
_diffrn_reflns_point_group_measured_fraction_max 0.993
_diffrn_reflns_theta_full 65.815
_diffrn_reflns_theta_max 65.815
_diffrn_reflns_theta_min 4.141
_diffrn_source 'sealed X-ray tube'
_diffrn_source_type 'SuperNova (Cu) X-ray Source'
_exptl_absorpt_coefficient_mu 0.928
_exptl_absorpt_correction_T_max 1.00000
_exptl_absorpt_correction_T_min 0.28537
_exptl_absorpt_correction_type multi-scan
_exptl_absorpt_process_details
;
CrysAlisPro, Agilent Technologies,
Version 1.171.37.34 (release 22-05-2014 CrysAlis171 .NET)
(compiled May 22 2014,16:03:01)
Empirical absorption correction using spherical harmonics,
 implemented in SCALE3 ABSPACK scaling algorithm.
;
_exptl_crystal_colour 'light yellow'
_exptl_crystal_density_diffrn 1.426
_exptl_crystal_description block
_exptl_crystal_F_000 824
_exptl_crystal_size_max 0.2547
_exptl_crystal_size_mid 0.2248
_exptl_crystal_size_min 0.1958
_refine_diff_density_max 0.171
_refine_diff_density_min -0.152
_refine_diff_density_rms 0.033
_refine_ls_abs_structure_details
;
 Flack x determined using 1128 quotients [(I+)-(I-)]/[(I+)+(I-)]
 (Parsons, Flack and Wagner, Acta Cryst. B69 (2013) 249-259).
;
_refine_ls_abs_structure_Flack -0.04(13)
_refine_ls_extinction_method none
_refine_ls_goodness_of_fit_ref 1.083
_refine_ls_hydrogen_treatment constr
_refine_ls_matrix_type full
_refine_ls_number_parameters 263
_refine_ls_number_reflns 3182
_refine_ls_number_restraints 0
_refine_ls_restrained_S_all 1.083
_refine_ls_R_factor_all 0.0449
_refine_ls_R_factor_gt 0.0385
_refine_ls_shift/su_max 0.000
_refine_ls_shift/su_mean 0.000
_refine_ls_structure_factor_coef Fsqd
_refine_ls_weighting_details 'w=1/[\s^2^(Fo^2^)+(0.0473P)^2^+0.2294P] where P=(Fo^2^+2Fc^2^)/3'
_refine_ls_weighting_scheme calc
_refine_ls_wR_factor_gt 0.0964
_refine_ls_wR_factor_ref 0.0991
_reflns_Friedel_coverage 0.716
_reflns_Friedel_fraction_full 0.987
_reflns_Friedel_fraction_max 0.987
_reflns_number_gt 2981
_reflns_number_total 3182
_reflns_threshold_expression 'I > 2\s(I)'
_cod_data_source_file d2cp05462k2.cif
_cod_data_source_block couphe
_cod_depositor_comments 'Adding full bibliography for 7246211--7246213.cif.'
_cod_database_code 7246211
_shelx_shelxl_version_number 2014/7
_chemical_oxdiff_formula 'C H N O'
_shelx_space_group_comment
;
The symmetry employed for this shelxl refinement is uniquely defined
by the following loop, which should always be used as a source of
symmetry information in preference to the above space-group names.
They are only intended as comments.
;
_reflns_odcompleteness_completeness 97.20
_reflns_odcompleteness_iscentric 1
_reflns_odcompleteness_theta 66.97
_olex2_refinement_description
;
1. Fixed Uiso
 At 1.2 times of:
  All C(H) groups, All C(H,H) groups, All N(H) groups
 At 1.5 times of:
  All C(H,H,H) groups
2.a Ternary CH refined with riding coordinates:
 C11(H11)
2.b Secondary CH2 refined with riding coordinates:
 C12(H12A,H12B)
2.c Aromatic/amide H refined with riding coordinates:
 N2(H2), C7(H7), C5(H5), C2(H2A), C3(H3), C18(H18), C14(H14), C17(H17),
 C15(H15), C16(H16)
2.d Idealised Me refined as rotating group:
 C20(H20A,H20B,H20C)
;
_olex2_date_sample_data_collection 2018-12-02
_olex2_submission_special_instructions 'No special instructions were received'

loop_
_space_group_symop_operation_xyz
'x, y, z'
'-x+1/2, -y, z+1/2'
'-x, y+1/2, -z+1/2'
'x+1/2, -y+1/2, -z'

loop_
_atom_site_label
_atom_site_type_symbol
_atom_site_fract_x
_atom_site_fract_y
_atom_site_fract_z
_atom_site_U_iso_or_equiv
_atom_site_adp_type
_atom_site_occupancy
_atom_site_site_symmetry_order
_atom_site_calc_flag
_atom_site_refinement_flags_posn
_atom_site_refinement_flags_adp
_atom_site_refinement_flags_occupancy
_atom_site_disorder_assembly
_atom_site_disorder_group
O3 O 0.5546(3) 0.57105(17) 0.66525(10) 0.0532(5) Uani 1 1 d . . . . .
O5 O 0.9470(3) 0.25229(19) 0.61109(10) 0.0560(5) Uani 1 1 d . . . . .
O4 O 0.7803(3) 0.6319(2) 0.62021(12) 0.0648(6) Uani 1 1 d . . . . .
O7 O 1.3907(3) 0.5338(2) 0.52228(11) 0.0673(6) Uani 1 1 d . . . . .
O2 O 0.1407(3) 0.0980(2) 0.74026(12) 0.0701(7) Uani 1 1 d . . . . .
N2 N 1.0001(3) 0.4545(2) 0.58266(10) 0.0467(5) Uani 1 1 d . . . . .
H2 H 0.9672 0.5322 0.5839 0.056 Uiso 1 1 calc R U . . .
O6 O 1.1846(3) 0.6527(2) 0.55638(12) 0.0706(6) Uani 1 1 d . . . . .
N1 N 0.1056(3) 0.2110(3) 0.74395(11) 0.0576(6) Uani 1 1 d . . . . .
O1 O -0.0253(3) 0.2501(3) 0.76266(13) 0.0835(8) Uani 1 1 d . . . . .
C10 C 0.9087(3) 0.3649(3) 0.60923(12) 0.0429(6) Uani 1 1 d . . . . .
C6 C 0.4904(3) 0.3515(3) 0.68330(11) 0.0423(6) Uani 1 1 d . . . . .
C19 C 1.2431(4) 0.5517(3) 0.54442(13) 0.0502(7) Uani 1 1 d . . . . .
C8 C 0.7493(3) 0.4081(3) 0.63665(12) 0.0416(6) Uani 1 1 d . . . . .
C1 C 0.4489(4) 0.4799(3) 0.68584(12) 0.0451(6) Uani 1 1 d . . . . .
C7 C 0.6471(3) 0.3189(2) 0.65865(11) 0.0414(6) Uani 1 1 d . . . . .
H7 H 0.6788 0.2339 0.6579 0.050 Uiso 1 1 calc R U . . .
C9 C 0.7030(4) 0.5422(3) 0.63848(12) 0.0473(6) Uani 1 1 d . . . . .
C4 C 0.2279(4) 0.3047(3) 0.72461(12) 0.0495(7) Uani 1 1 d . . . . .
C5 C 0.3758(4) 0.2615(3) 0.70296(12) 0.0449(6) Uani 1 1 d . . . . .
H5 H 0.3989 0.1749 0.7015 0.054 Uiso 1 1 calc R U . . .
C11 C 1.1533(4) 0.4262(3) 0.55164(12) 0.0473(7) Uani 1 1 d . . . . .
H11 H 1.2173 0.3702 0.5788 0.057 Uiso 1 1 calc R U . . .
C12 C 1.1289(4) 0.3594(3) 0.48778(13) 0.0516(7) Uani 1 1 d . . . . .
H12A H 1.2345 0.3434 0.4692 0.062 Uiso 1 1 calc R U . . .
H12B H 1.0770 0.2777 0.4948 0.062 Uiso 1 1 calc R U . . .
C13 C 1.0273(4) 0.4353(3) 0.44226(12) 0.0483(6) Uani 1 1 d . . . . .
C2 C 0.3012(4) 0.5216(3) 0.70851(14) 0.0552(7) Uani 1 1 d . . . . .
H2A H 0.2777 0.6081 0.7106 0.066 Uiso 1 1 calc R U . . .
C3 C 0.1894(4) 0.4327(3) 0.72788(14) 0.0565(7) Uani 1 1 d . . . . .
H3 H 0.0887 0.4585 0.7431 0.068 Uiso 1 1 calc R U . . .
C18 C 1.0986(5) 0.5230(3) 0.40231(13) 0.0616(8) Uani 1 1 d . . . . .
H18 H 1.2107 0.5346 0.4025 0.074 Uiso 1 1 calc R U . . .
C14 C 0.8611(4) 0.4197(3) 0.43970(14) 0.0606(8) Uani 1 1 d . . . . .
H14 H 0.8116 0.3608 0.4661 0.073 Uiso 1 1 calc R U . . .
C17 C 1.0010(6) 0.5939(3) 0.36171(15) 0.0764(12) Uani 1 1 d . . . . .
H17 H 1.0488 0.6536 0.3353 0.092 Uiso 1 1 calc R U . . .
C15 C 0.7663(5) 0.4897(4) 0.39878(17) 0.0750(10) Uani 1 1 d . . . . .
H15 H 0.6544 0.4772 0.3976 0.090 Uiso 1 1 calc R U . . .
C16 C 0.8372(6) 0.5770(4) 0.36021(17) 0.0800(12) Uani 1 1 d . . . . .
H16 H 0.7737 0.6249 0.3330 0.096 Uiso 1 1 calc R U . . .
C20 C 1.4783(5) 0.6502(4) 0.5064(2) 0.0784(11) Uani 1 1 d . . . . .
H20A H 1.4247 0.6920 0.4721 0.118 Uiso 1 1 calc R U . . .
H20B H 1.5877 0.6294 0.4945 0.118 Uiso 1 1 calc R U . . .
H20C H 1.4801 0.7058 0.5421 0.118 Uiso 1 1 calc R U . . .

loop_
_atom_site_aniso_label
_atom_site_aniso_U_11
_atom_site_aniso_U_22
_atom_site_aniso_U_33
_atom_site_aniso_U_23
_atom_site_aniso_U_13
_atom_site_aniso_U_12
O3 0.0476(12) 0.0440(9) 0.0680(12) -0.0014(9) 0.0074(9) 0.0029(9)
O5 0.0469(12) 0.0514(11) 0.0698(12) 0.0053(9) 0.0089(10) 0.0048(10)
O4 0.0613(15) 0.0479(11) 0.0853(15) 0.0085(10) 0.0168(12) -0.0011(11)
O7 0.0507(13) 0.0729(13) 0.0782(14) -0.0018(12) 0.0149(11) -0.0076(11)
O2 0.0653(16) 0.0679(14) 0.0770(15) -0.0004(12) 0.0164(12) -0.0143(12)
N2 0.0449(13) 0.0486(11) 0.0465(11) 0.0019(10) 0.0066(10) 0.0017(11)
O6 0.0629(15) 0.0556(12) 0.0933(17) 0.0002(12) 0.0085(13) -0.0017(12)
N1 0.0454(15) 0.0758(17) 0.0516(13) 0.0033(12) 0.0066(11) -0.0073(13)
O1 0.0498(14) 0.0990(19) 0.1017(19) 0.0063(16) 0.0255(14) -0.0035(15)
C10 0.0383(14) 0.0494(14) 0.0411(12) 0.0012(11) -0.0031(10) 0.0005(12)
C6 0.0407(14) 0.0483(13) 0.0379(11) -0.0025(10) -0.0004(11) 0.0009(12)
C19 0.0449(16) 0.0606(16) 0.0450(13) 0.0008(12) -0.0004(12) -0.0019(14)
C8 0.0401(15) 0.0468(13) 0.0380(11) -0.0011(10) -0.0028(10) 0.0007(11)
C1 0.0426(15) 0.0475(13) 0.0453(13) -0.0015(11) -0.0011(12) -0.0007(12)
C7 0.0418(15) 0.0418(12) 0.0405(12) -0.0016(10) -0.0008(11) 0.0008(11)
C9 0.0452(16) 0.0467(14) 0.0499(14) 0.0014(12) 0.0009(12) -0.0007(13)
C4 0.0430(17) 0.0621(16) 0.0435(13) -0.0001(12) 0.0010(11) -0.0040(13)
C5 0.0444(15) 0.0492(13) 0.0413(12) -0.0008(11) 0.0013(11) 0.0000(13)
C11 0.0436(16) 0.0530(15) 0.0452(13) 0.0058(12) 0.0039(11) 0.0042(13)
C12 0.0525(17) 0.0516(15) 0.0506(14) -0.0003(12) 0.0045(13) 0.0051(14)
C13 0.0571(18) 0.0470(13) 0.0407(12) -0.0039(11) 0.0039(12) -0.0009(13)
C2 0.0492(18) 0.0536(15) 0.0629(17) -0.0042(13) 0.0051(14) 0.0071(15)
C3 0.0451(17) 0.0678(18) 0.0566(15) -0.0033(14) 0.0056(13) 0.0089(16)
C18 0.073(2) 0.0650(18) 0.0469(15) 0.0010(13) 0.0016(15) -0.0154(17)
C14 0.061(2) 0.0680(19) 0.0528(16) -0.0007(14) 0.0022(15) -0.0074(16)
C17 0.123(4) 0.0547(17) 0.0512(16) 0.0087(14) -0.007(2) -0.013(2)
C15 0.066(2) 0.091(3) 0.068(2) -0.0163(19) -0.0127(18) 0.012(2)
C16 0.112(4) 0.069(2) 0.0589(19) -0.0065(17) -0.025(2) 0.018(2)
C20 0.066(2) 0.082(2) 0.087(2) 0.0025(19) 0.0143(19) -0.024(2)

loop_
_atom_type_symbol
_atom_type_description
_atom_type_scat_dispersion_real
_atom_type_scat_dispersion_imag
_atom_type_scat_source
C C 0.0181 0.0091 'International Tables Vol C Tables 4.2.6.8 and 6.1.1.4'
H H 0.0000 0.0000 'International Tables Vol C Tables 4.2.6.8 and 6.1.1.4'
N N 0.0311 0.0180 'International Tables Vol C Tables 4.2.6.8 and 6.1.1.4'
O O 0.0492 0.0322 'International Tables Vol C Tables 4.2.6.8 and 6.1.1.4'

loop_
_geom_angle_atom_site_label_1
_geom_angle_atom_site_label_2
_geom_angle_atom_site_label_3
_geom_angle
_geom_angle_site_symmetry_1
_geom_angle_site_symmetry_3
_geom_angle_publ_flag
C1 O3 C9 122.8(2) . . ?
C19 O7 C20 114.7(3) . . ?
C10 N2 H2 118.7 . . ?
C10 N2 C11 122.6(2) . . ?
C11 N2 H2 118.7 . . ?
O2 N1 C4 118.1(3) . . ?
O1 N1 O2 123.8(3) . . ?
O1 N1 C4 118.2(3) . . ?
O5 C10 N2 123.5(3) . . ?
O5 C10 C8 120.1(2) . . ?
N2 C10 C8 116.4(2) . . ?
C1 C6 C7 117.8(2) . . ?
C1 C6 C5 118.5(3) . . ?
C5 C6 C7 123.7(2) . . ?
O7 C19 C11 111.1(3) . . ?
O6 C19 O7 125.2(3) . . ?
O6 C19 C11 123.6(3) . . ?
C7 C8 C10 118.1(2) . . ?
C7 C8 C9 120.0(3) . . ?
C9 C8 C10 121.9(2) . . ?
O3 C1 C6 120.7(3) . . ?
O3 C1 C2 116.8(2) . . ?
C2 C1 C6 122.5(3) . . ?
C6 C7 H7 119.2 . . ?
C8 C7 C6 121.6(2) . . ?
C8 C7 H7 119.2 . . ?
O3 C9 C8 117.0(2) . . ?
O4 C9 O3 115.5(3) . . ?
O4 C9 C8 127.6(3) . . ?
C5 C4 N1 118.6(3) . . ?
C5 C4 C3 122.6(3) . . ?
C3 C4 N1 118.7(3) . . ?
C6 C5 H5 120.9 . . ?
C4 C5 C6 118.2(3) . . ?
C4 C5 H5 120.9 . . ?
N2 C11 C19 106.9(2) . . ?
N2 C11 H11 108.6 . . ?
N2 C11 C12 112.4(2) . . ?
C19 C11 H11 108.6 . . ?
C19 C11 C12 111.6(2) . . ?
C12 C11 H11 108.6 . . ?
C11 C12 H12A 108.9 . . ?
C11 C12 H12B 108.9 . . ?
H12A C12 H12B 107.7 . . ?
C13 C12 C11 113.5(2) . . ?
C13 C12 H12A 108.9 . . ?
C13 C12 H12B 108.9 . . ?
C18 C13 C12 120.9(3) . . ?
C14 C13 C12 120.8(3) . . ?
C14 C13 C18 118.4(3) . . ?
C1 C2 H2A 120.7 . . ?
C3 C2 C1 118.7(3) . . ?
C3 C2 H2A 120.7 . . ?
C4 C3 H3 120.3 . . ?
C2 C3 C4 119.4(3) . . ?
C2 C3 H3 120.3 . . ?
C13 C18 H18 120.2 . . ?
C13 C18 C17 119.5(4) . . ?
C17 C18 H18 120.2 . . ?
C13 C14 H14 119.3 . . ?
C13 C14 C15 121.4(3) . . ?
C15 C14 H14 119.3 . . ?
C18 C17 H17 119.5 . . ?
C16 C17 C18 121.0(4) . . ?
C16 C17 H17 119.5 . . ?
C14 C15 H15 120.1 . . ?
C16 C15 C14 119.9(4) . . ?
C16 C15 H15 120.1 . . ?
C17 C16 C15 119.8(4) . . ?
C17 C16 H16 120.1 . . ?
C15 C16 H16 120.1 . . ?
O7 C20 H20A 109.5 . . ?
O7 C20 H20B 109.5 . . ?
O7 C20 H20C 109.5 . . ?
H20A C20 H20B 109.5 . . ?
H20A C20 H20C 109.5 . . ?
H20B C20 H20C 109.5 . . ?

loop_
_geom_bond_atom_site_label_1
_geom_bond_atom_site_label_2
_geom_bond_distance
_geom_bond_site_symmetry_2
_geom_bond_publ_flag
O3 C1 1.366(3) . ?
O3 C9 1.382(4) . ?
O5 C10 1.225(3) . ?
O4 C9 1.202(3) . ?
O7 C19 1.317(4) . ?
O7 C20 1.460(4) . ?
O2 N1 1.225(4) . ?
N2 H2 0.8600 . ?
N2 C10 1.331(4) . ?
N2 C11 1.455(4) . ?
O6 C19 1.192(4) . ?
N1 O1 1.220(4) . ?
N1 C4 1.467(4) . ?
C10 C8 1.506(4) . ?
C6 C1 1.392(4) . ?
C6 C7 1.435(4) . ?
C6 C5 1.399(4) . ?
C19 C11 1.520(4) . ?
C8 C7 1.344(4) . ?
C8 C9 1.460(4) . ?
C1 C2 1.380(4) . ?
C7 H7 0.9300 . ?
C4 C5 1.379(4) . ?
C4 C3 1.384(4) . ?
C5 H5 0.9300 . ?
C11 H11 0.9800 . ?
C11 C12 1.547(4) . ?
C12 H12A 0.9700 . ?
C12 H12B 0.9700 . ?
C12 C13 1.510(4) . ?
C13 C18 1.386(4) . ?
C13 C14 1.379(5) . ?
C2 H2A 0.9300 . ?
C2 C3 1.374(5) . ?
C3 H3 0.9300 . ?
C18 H18 0.9300 . ?
C18 C17 1.397(5) . ?
C14 H14 0.9300 . ?
C14 C15 1.383(5) . ?
C17 H17 0.9300 . ?
C17 C16 1.360(6) . ?
C15 H15 0.9300 . ?
C15 C16 1.364(6) . ?
C16 H16 0.9300 . ?
C20 H20A 0.9600 . ?
C20 H20B 0.9600 . ?
C20 H20C 0.9600 . ?

loop_
_geom_torsion_atom_site_label_1
_geom_torsion_atom_site_label_2
_geom_torsion_atom_site_label_3
_geom_torsion_atom_site_label_4
_geom_torsion
_geom_torsion_site_symmetry_1
_geom_torsion_site_symmetry_2
_geom_torsion_site_symmetry_3
_geom_torsion_site_symmetry_4
_geom_torsion_publ_flag
O3 C1 C2 C3 178.0(3) . . . . ?
O5 C10 C8 C7 -4.8(4) . . . . ?
O5 C10 C8 C9 176.6(3) . . . . ?
O7 C19 C11 N2 173.8(2) . . . . ?
O7 C19 C11 C12 -62.9(3) . . . . ?
O2 N1 C4 C5 0.3(4) . . . . ?
O2 N1 C4 C3 179.3(3) . . . . ?
N2 C10 C8 C7 173.9(2) . . . . ?
N2 C10 C8 C9 -4.7(3) . . . . ?
N2 C11 C12 C13 58.2(3) . . . . ?
O6 C19 C11 N2 -7.5(4) . . . . ?
O6 C19 C11 C12 115.8(3) . . . . ?
N1 C4 C5 C6 178.6(2) . . . . ?
N1 C4 C3 C2 -178.4(3) . . . . ?
O1 N1 C4 C5 -179.5(3) . . . . ?
O1 N1 C4 C3 -0.5(4) . . . . ?
C10 N2 C11 C19 -164.0(2) . . . . ?
C10 N2 C11 C12 73.3(3) . . . . ?
C10 C8 C7 C6 -177.6(2) . . . . ?
C10 C8 C9 O3 -179.4(2) . . . . ?
C10 C8 C9 O4 -0.7(4) . . . . ?
C6 C1 C2 C3 -1.6(4) . . . . ?
C19 C11 C12 C13 -61.9(3) . . . . ?
C1 O3 C9 O4 177.0(3) . . . . ?
C1 O3 C9 C8 -4.1(4) . . . . ?
C1 C6 C7 C8 -2.2(4) . . . . ?
C1 C6 C5 C4 -0.7(4) . . . . ?
C1 C2 C3 C4 0.4(5) . . . . ?
C7 C6 C1 O3 0.2(4) . . . . ?
C7 C6 C1 C2 179.8(3) . . . . ?
C7 C6 C5 C4 -178.7(2) . . . . ?
C7 C8 C9 O3 2.0(4) . . . . ?
C7 C8 C9 O4 -179.3(3) . . . . ?
C9 O3 C1 C6 3.1(4) . . . . ?
C9 O3 C1 C2 -176.6(3) . . . . ?
C9 C8 C7 C6 1.1(4) . . . . ?
C5 C6 C1 O3 -177.8(2) . . . . ?
C5 C6 C1 C2 1.8(4) . . . . ?
C5 C6 C7 C8 175.7(2) . . . . ?
C5 C4 C3 C2 0.5(5) . . . . ?
C11 N2 C10 O5 1.7(4) . . . . ?
C11 N2 C10 C8 -177.0(2) . . . . ?
C11 C12 C13 C18 88.6(3) . . . . ?
C11 C12 C13 C14 -91.0(3) . . . . ?
C12 C13 C18 C17 -178.5(3) . . . . ?
C12 C13 C14 C15 179.2(3) . . . . ?
C13 C18 C17 C16 -0.8(5) . . . . ?
C13 C14 C15 C16 -0.5(5) . . . . ?
C3 C4 C5 C6 -0.4(4) . . . . ?
C18 C13 C14 C15 -0.4(5) . . . . ?
C18 C17 C16 C15 0.0(6) . . . . ?
C14 C13 C18 C17 1.0(4) . . . . ?
C14 C15 C16 C17 0.7(6) . . . . ?
C20 O7 C19 O6 -6.1(5) . . . . ?
C20 O7 C19 C11 172.6(3) . . . . ?
